data_1100163
loop_
_publ_author_name
'Carballo, Rosa'
'Vazquez-Lopez, Ezequiel M.'
'Covelo, Berta'
'Garcia-Martinez, Emilia'
'Castineiras, Alfonso'
'Niclos, Juan'

_publ_section_title
;
 'Solid state coordination chemistry of mononuclear
  mixed-ligand complexes of Ni(II), Cu(II) and Zn(II)
  with \a-hydroxycarboxylic acids and imidazole'
;
_journal_name_full Polyhedron
_journal_page_first 1505
_journal_page_last 1518
_journal_paper_doi 10.1016/j.poly.2004.02.028
_journal_volume 23
_journal_year 2004
_chemical_formula_sum 'C46 H46 N12 O6 Zn'
_chemical_formula_weight 928.32
_space_group_IT_number 14
_symmetry_cell_setting monoclinic
_symmetry_space_group_name_Hall '-P 2ybc'
_symmetry_space_group_name_H-M 'P 1 21/c 1'
_atom_sites_solution_hydrogens geom
_atom_sites_solution_primary direct
_atom_sites_solution_secondary difmap
_cell_angle_alpha 90.00
_cell_angle_beta 119.763(6)
_cell_angle_gamma 90.00
_cell_formula_units_Z 2
_cell_length_a 12.9507(17)
_cell_length_b 9.0191(11)
_cell_length_c 22.209(3)
_cell_measurement_reflns_used 1011
_cell_measurement_temperature 293(2)
_cell_measurement_theta_max 20.53
_cell_measurement_theta_min 2.49
_cell_volume 2251.9(5)
_diffrn_ambient_temperature 293(2)
_diffrn_detector_area_resol_mean ?
_diffrn_measured_fraction_theta_full 0.935
_diffrn_measured_fraction_theta_max 0.935
_diffrn_measurement_device_type 'CCD area detector'
_diffrn_measurement_method 'phi and omega scans'
_diffrn_radiation_monochromator graphite
_diffrn_radiation_source 'fine-focus sealed tube'
_diffrn_radiation_type MoK\a
_diffrn_radiation_wavelength 0.71073
_diffrn_reflns_av_R_equivalents 0.0446
_diffrn_reflns_av_sigmaI/netI 0.0748
_diffrn_reflns_limit_h_max 17
_diffrn_reflns_limit_h_min -16
_diffrn_reflns_limit_k_max 11
_diffrn_reflns_limit_k_min -11
_diffrn_reflns_limit_l_max 28
_diffrn_reflns_limit_l_min -26
_diffrn_reflns_number 12535
_diffrn_reflns_theta_full 28.03
_diffrn_reflns_theta_max 28.03
_diffrn_reflns_theta_min 1.81
_diffrn_standards_decay_% ?
_diffrn_standards_interval_count ?
_diffrn_standards_interval_time ?
_diffrn_standards_number ?
_exptl_absorpt_coefficient_mu 0.608
_exptl_absorpt_correction_T_max 1.0000
_exptl_absorpt_correction_T_min 0.9374
_exptl_absorpt_correction_type multi-scan
_exptl_absorpt_process_details ?
_exptl_crystal_colour colourless
_exptl_crystal_density_diffrn 1.369
_exptl_crystal_density_meas 0
_exptl_crystal_density_method 'not measured'
_exptl_crystal_description prism
_exptl_crystal_F_000 968
_exptl_crystal_size_max 0.30
_exptl_crystal_size_mid 0.26
_exptl_crystal_size_min 0.23
_refine_diff_density_max 0.220
_refine_diff_density_min -0.286
_refine_diff_density_rms 0.052
_refine_ls_extinction_coef ?
_refine_ls_extinction_method none
_refine_ls_goodness_of_fit_ref 1.048
_refine_ls_hydrogen_treatment mixed
_refine_ls_matrix_type full
_refine_ls_number_parameters 308
_refine_ls_number_reflns 5094
_refine_ls_number_restraints 0
_refine_ls_restrained_S_all 1.048
_refine_ls_R_factor_all 0.1162
_refine_ls_R_factor_gt 0.0621
_refine_ls_shift/su_max 0.000
_refine_ls_shift/su_mean 0.000
_refine_ls_structure_factor_coef Fsqd
_refine_ls_weighting_details 'calc w=1/[\s^2^(Fo^2^)+(0.0371P)^2^+0.8501P] where P=(Fo^2^+2Fc^2^)/3'
_refine_ls_weighting_scheme calc
_refine_ls_wR_factor_gt 0.1005
_refine_ls_wR_factor_ref 0.1152
_reflns_number_gt 3207
_reflns_number_total 5094
_reflns_threshold_expression >2sigma(I)
_cod_depositor_comments
;
The following automatic conversions were performed:
'_symmetry_cell_setting' value 'Monoclinic' changed to 'monoclinic'
according to '/home/saulius/struct/CIF-dictionaries/cif_core.dic'
dictionary named 'cif_core.dic' version 2.4.1 from
2010-06-29.

'_exptl_absorpt_correction_type' value 'multiscan' changed to
'multi-scan' according to
'/home/saulius/struct/CIF-dictionaries/cif_core.dic' dictionary named
'cif_core.dic' version 2.4.1 from 2010-06-29.

Automatic conversion script
Id: cif_fix_enum 1527 2010-12-29 10:47:43Z saulius 
;
_cod_original_sg_symbol_H-M P2(1)/c
_cod_database_code 1100163

loop_
_symmetry_equiv_pos_as_xyz
'x, y, z'
'-x, y+1/2, -z+1/2'
'-x, -y, -z'
'x, -y-1/2, z-1/2'

loop_
_atom_site_label
_atom_site_type_symbol
_atom_site_fract_x
_atom_site_fract_y
_atom_site_fract_z
_atom_site_U_iso_or_equiv
_atom_site_adp_type
_atom_site_occupancy
_atom_site_symmetry_multiplicity
_atom_site_calc_flag
_atom_site_refinement_flags
_atom_site_disorder_assembly
_atom_site_disorder_group
Zn Zn 0.5000 0.5000 0.0000 0.03725(15) Uani 1 2 d S . .
N1 N 0.6128(2) 0.4223(3) 0.10618(12) 0.0407(6) Uani 1 1 d . . .
N2 N 0.7507(3) 0.4149(4) 0.21557(16) 0.0559(8) Uani 1 1 d . . .
C1 C 0.7013(3) 0.4931(4) 0.15769(16) 0.0538(8) Uani 1 1 d . . .
H1 H 0.7262 0.5875 0.1538 0.065 Uiso 1 1 calc R . .
C2 C 0.6065(3) 0.2922(4) 0.13474(18) 0.0630(10) Uani 1 1 d . . .
H2 H 0.5514 0.2175 0.1114 0.076 Uiso 1 1 calc R . .
C3 C 0.6921(3) 0.2870(4) 0.20210(19) 0.0706(11) Uani 1 1 d . . .
H3 H 0.7071 0.2094 0.2330 0.085 Uiso 1 1 calc R . .
N3 N 0.37383(19) 0.5927(3) 0.02845(12) 0.0400(6) Uani 1 1 d . . .
N4 N 0.2203(3) 0.7046(4) 0.02270(17) 0.0682(10) Uani 1 1 d . . .
C4 C 0.2804(3) 0.6746(4) -0.00977(17) 0.0555(9) Uani 1 1 d . . .
H4 H 0.2589 0.7077 -0.0541 0.067 Uiso 1 1 calc R . .
C5 C 0.3709(3) 0.5701(4) 0.08801(18) 0.0559(9) Uani 1 1 d . . .
H5 H 0.4266 0.5155 0.1257 0.067 Uiso 1 1 calc R . .
C6 C 0.2756(3) 0.6383(4) 0.0845(2) 0.0689(11) Uani 1 1 d . . .
H6 H 0.2531 0.6391 0.1182 0.083 Uiso 1 1 calc R . .
N5 N 0.6029(2) 0.7078(3) 0.02842(12) 0.0409(6) Uani 1 1 d . . .
N6 N 0.7492(3) 0.8647(3) 0.05575(15) 0.0556(8) Uani 1 1 d . . .
C7 C 0.6984(3) 0.7386(4) 0.02441(17) 0.0512(8) Uani 1 1 d . . .
H7 H 0.7273 0.6785 0.0020 0.061 Uiso 1 1 calc R . .
C9 C 0.6844(4) 0.9189(4) 0.0824(2) 0.0781(12) Uani 1 1 d . . .
H9 H 0.6987 1.0059 0.1078 0.094 Uiso 1 1 calc R . .
C8 C 0.5943(3) 0.8231(4) 0.0652(2) 0.0675(11) Uani 1 1 d . . .
H8 H 0.5349 0.8340 0.0768 0.081 Uiso 1 1 calc R . .
O11 O 0.05247(18) -0.0084(2) 0.15984(10) 0.0518(5) Uani 1 1 d . . .
O12 O -0.07190(17) 0.0218(2) 0.04798(10) 0.0460(5) Uani 1 1 d . . .
O13 O 0.05581(18) 0.2265(2) 0.03114(9) 0.0415(5) Uani 1 1 d . . .
H13 H 0.0565 0.1505 0.0111 0.062 Uiso 1 1 calc R . .
C11 C 0.0190(2) 0.0565(3) 0.10437(15) 0.0343(6) Uani 1 1 d . . .
C12 C 0.0906(2) 0.1927(3) 0.10160(13) 0.0314(6) Uani 1 1 d . . .
C13 C 0.0606(2) 0.3294(3) 0.13070(14) 0.0331(6) Uani 1 1 d . . .
C14 C 0.0444(3) 0.4649(3) 0.09876(17) 0.0484(8) Uani 1 1 d . . .
H14 H 0.0484 0.4715 0.0582 0.058 Uiso 1 1 calc R . .
C15 C 0.0224(3) 0.5909(4) 0.1257(2) 0.0603(9) Uani 1 1 d . . .
H15 H 0.0112 0.6812 0.1030 0.072 Uiso 1 1 calc R . .
C16 C 0.0170(3) 0.5837(4) 0.1852(2) 0.0633(10) Uani 1 1 d . . .
H16 H 0.0034 0.6692 0.2037 0.076 Uiso 1 1 calc R . .
C17 C 0.0314(4) 0.4515(4) 0.2174(2) 0.0680(11) Uani 1 1 d . . .
H17 H 0.0264 0.4459 0.2577 0.082 Uiso 1 1 calc R . .
C18 C 0.0534(3) 0.3251(4) 0.19049(17) 0.0582(9) Uani 1 1 d . . .
H18 H 0.0635 0.2352 0.2132 0.070 Uiso 1 1 calc R . .
C19 C 0.2236(2) 0.1551(3) 0.14163(14) 0.0353(7) Uani 1 1 d . . .
C20 C 0.3052(3) 0.2300(4) 0.1983(2) 0.0784(12) Uani 1 1 d . . .
H20 H 0.2811 0.3096 0.2149 0.094 Uiso 1 1 calc R . .
C21 C 0.4246(3) 0.1894(5) 0.2319(3) 0.1077(18) Uani 1 1 d . . .
H21 H 0.4791 0.2425 0.2706 0.129 Uiso 1 1 calc R . .
C22 C 0.4622(3) 0.0752(5) 0.2093(2) 0.0788(12) Uani 1 1 d . . .
H22 H 0.5418 0.0469 0.2326 0.095 Uiso 1 1 calc R . .
C23 C 0.3824(3) 0.0023(5) 0.1523(2) 0.0841(13) Uani 1 1 d . . .
H23 H 0.4076 -0.0756 0.1354 0.101 Uiso 1 1 calc R . .
C24 C 0.2645(3) 0.0408(4) 0.11877(18) 0.0712(11) Uani 1 1 d . . .
H24 H 0.2112 -0.0120 0.0796 0.085 Uiso 1 1 calc R . .
H60 H 0.812(3) 0.911(4) 0.0571(18) 0.077(12) Uiso 1 1 d . . .
H20 H 0.801(3) 0.442(4) 0.251(2) 0.082(14) Uiso 1 1 d . . .
H40 H 0.164(4) 0.751(4) 0.008(2) 0.088(15) Uiso 1 1 d . . .

loop_
_atom_site_aniso_label
_atom_site_aniso_U_11
_atom_site_aniso_U_22
_atom_site_aniso_U_33
_atom_site_aniso_U_23
_atom_site_aniso_U_13
_atom_site_aniso_U_12
Zn 0.0281(2) 0.0407(3) 0.0370(3) 0.0006(2) 0.0117(2) -0.0026(2)
N1 0.0308(13) 0.0454(14) 0.0374(14) -0.0006(12) 0.0105(11) -0.0020(12)
N2 0.0463(17) 0.069(2) 0.0360(18) 0.0007(17) 0.0079(14) -0.0009(16)
C1 0.0462(18) 0.0535(19) 0.0437(19) 0.0054(19) 0.0086(15) -0.0078(18)
C2 0.061(2) 0.053(2) 0.053(2) 0.0102(18) 0.0114(18) -0.0125(18)
C3 0.069(3) 0.068(3) 0.048(2) 0.0199(19) 0.0086(19) -0.009(2)
N3 0.0318(13) 0.0417(14) 0.0424(15) 0.0019(12) 0.0153(12) 0.0016(11)
N4 0.0375(18) 0.093(3) 0.057(2) -0.0178(19) 0.0106(16) 0.0229(18)
C4 0.048(2) 0.066(2) 0.042(2) 0.0006(17) 0.0139(16) 0.0159(18)
C5 0.050(2) 0.067(2) 0.051(2) 0.0150(18) 0.0249(17) 0.0154(18)
C6 0.053(2) 0.100(3) 0.061(3) 0.001(2) 0.034(2) 0.016(2)
N5 0.0333(14) 0.0422(14) 0.0438(15) -0.0023(12) 0.0166(12) -0.0048(11)
N6 0.0485(17) 0.0500(17) 0.069(2) -0.0084(15) 0.0297(16) -0.0185(15)
C7 0.047(2) 0.0490(19) 0.058(2) -0.0105(17) 0.0265(17) -0.0134(16)
C9 0.085(3) 0.051(2) 0.113(4) -0.032(2) 0.060(3) -0.024(2)
C8 0.065(2) 0.057(2) 0.098(3) -0.021(2) 0.055(2) -0.016(2)
O11 0.0513(12) 0.0509(12) 0.0387(12) 0.0112(11) 0.0114(10) -0.0120(11)
O12 0.0399(11) 0.0548(13) 0.0330(11) -0.0079(10) 0.0103(9) -0.0150(10)
O13 0.0552(13) 0.0423(11) 0.0247(11) 0.0026(9) 0.0180(10) 0.0026(10)
C11 0.0315(15) 0.0368(15) 0.0347(17) -0.0053(14) 0.0164(13) -0.0002(13)
C12 0.0339(15) 0.0333(15) 0.0238(14) 0.0000(12) 0.0119(12) -0.0018(12)
C13 0.0309(15) 0.0360(16) 0.0300(16) -0.0010(13) 0.0133(12) -0.0052(12)
C14 0.062(2) 0.0424(19) 0.0436(19) 0.0021(15) 0.0282(16) -0.0028(15)
C15 0.074(2) 0.0364(18) 0.069(3) 0.0040(18) 0.034(2) 0.0079(18)
C16 0.080(3) 0.047(2) 0.081(3) -0.017(2) 0.053(2) 0.0001(19)
C17 0.106(3) 0.058(2) 0.071(3) -0.011(2) 0.068(3) -0.005(2)
C18 0.091(3) 0.0444(19) 0.055(2) -0.0011(17) 0.048(2) -0.0021(18)
C19 0.0335(16) 0.0364(15) 0.0324(16) 0.0028(13) 0.0137(13) -0.0043(13)
C20 0.046(2) 0.060(2) 0.088(3) -0.027(2) 0.002(2) 0.0007(18)
C21 0.043(2) 0.069(3) 0.136(4) -0.031(3) -0.012(2) -0.007(2)
C22 0.034(2) 0.071(3) 0.111(4) 0.015(3) 0.021(2) 0.005(2)
C23 0.058(2) 0.112(3) 0.075(3) -0.007(3) 0.027(2) 0.034(3)
C24 0.051(2) 0.094(3) 0.049(2) -0.020(2) 0.0100(17) 0.021(2)

loop_
_atom_type_symbol
_atom_type_description
_atom_type_scat_dispersion_real
_atom_type_scat_dispersion_imag
_atom_type_scat_source
Zn Zn 0.2839 1.4301 'International Tables Vol C Tables 4.2.6.8 and 6.1.1.4'
C C 0.0033 0.0016 'International Tables Vol C Tables 4.2.6.8 and 6.1.1.4'
N N 0.0061 0.0033 'International Tables Vol C Tables 4.2.6.8 and 6.1.1.4'
H H 0.0000 0.0000 'International Tables Vol C Tables 4.2.6.8 and 6.1.1.4'
O O 0.0106 0.0060 'International Tables Vol C Tables 4.2.6.8 and 6.1.1.4'

loop_
_geom_angle_atom_site_label_1
_geom_angle_atom_site_label_2
_geom_angle_atom_site_label_3
_geom_angle
_geom_angle_site_symmetry_1
_geom_angle_site_symmetry_3
_geom_angle_publ_flag
N1 Zn N1 180.00(12) . 3_665 ?
N1 Zn N3 90.35(9) . . ?
N1 Zn N3 89.65(9) 3_665 . ?
N1 Zn N3 89.65(9) . 3_665 ?
N1 Zn N3 90.35(9) 3_665 3_665 ?
N3 Zn N3 180.00(11) . 3_665 ?
N1 Zn N5 88.76(9) . . ?
N1 Zn N5 91.24(9) 3_665 . ?
N3 Zn N5 91.38(9) . . ?
N3 Zn N5 88.62(9) 3_665 . ?
N1 Zn N5 91.24(9) . 3_665 ?
N1 Zn N5 88.76(9) 3_665 3_665 ?
N3 Zn N5 88.62(9) . 3_665 ?
N3 Zn N5 91.38(9) 3_665 3_665 ?
N5 Zn N5 180.0 . 3_665 ?
C1 N1 C2 104.0(3) . . ?
C1 N1 Zn 127.7(2) . . ?
C2 N1 Zn 128.3(2) . . ?
C1 N2 C3 107.3(3) . . ?
N1 C1 N2 112.3(3) . . ?
C3 C2 N1 110.0(3) . . ?
N2 C3 C2 106.4(3) . . ?
C4 N3 C5 104.7(3) . . ?
C4 N3 Zn 127.7(2) . . ?
C5 N3 Zn 127.6(2) . . ?
C4 N4 C6 107.9(3) . . ?
N3 C4 N4 111.5(3) . . ?
C6 C5 N3 110.1(3) . . ?
N4 C6 C5 105.9(3) . . ?
C7 N5 C8 103.9(3) . . ?
C7 N5 Zn 128.1(2) . . ?
C8 N5 Zn 127.2(2) . . ?
C7 N6 C9 106.8(3) . . ?
N5 C7 N6 112.6(3) . . ?
N6 C9 C8 106.6(3) . . ?
C9 C8 N5 110.1(3) . . ?
O11 C11 O12 124.6(3) . . ?
O11 C11 C12 119.5(2) . . ?
O12 C11 C12 115.9(2) . . ?
O13 C12 C13 106.4(2) . . ?
O13 C12 C19 109.6(2) . . ?
C13 C12 C19 112.4(2) . . ?
O13 C12 C11 109.9(2) . . ?
C13 C12 C11 109.7(2) . . ?
C19 C12 C11 108.8(2) . . ?
C14 C13 C18 117.1(3) . . ?
C14 C13 C12 120.2(2) . . ?
C18 C13 C12 122.6(3) . . ?
C13 C14 C15 121.4(3) . . ?
C16 C15 C14 120.3(3) . . ?
C17 C16 C15 119.7(3) . . ?
C16 C17 C18 120.1(3) . . ?
C13 C18 C17 121.4(3) . . ?
C20 C19 C24 116.9(3) . . ?
C20 C19 C12 124.2(3) . . ?
C24 C19 C12 118.8(3) . . ?
C19 C20 C21 120.9(4) . . ?
C22 C21 C20 121.0(4) . . ?
C21 C22 C23 118.5(4) . . ?
C22 C23 C24 121.1(4) . . ?
C19 C24 C23 121.5(4) . . ?

loop_
_geom_bond_atom_site_label_1
_geom_bond_atom_site_label_2
_geom_bond_distance
_geom_bond_site_symmetry_2
_geom_bond_publ_flag
Zn N1 2.183(2) . ?
Zn N1 2.183(2) 3_665 ?
Zn N3 2.189(2) . ?
Zn N3 2.189(2) 3_665 ?
Zn N5 2.203(2) . ?
Zn N5 2.203(2) 3_665 ?
N1 C1 1.315(4) . ?
N1 C2 1.355(4) . ?
N2 C1 1.320(4) . ?
N2 C3 1.331(4) . ?
C2 C3 1.350(5) . ?
N3 C4 1.308(4) . ?
N3 C5 1.357(4) . ?
N4 C4 1.326(4) . ?
N4 C6 1.333(5) . ?
C5 C6 1.346(4) . ?
N5 C7 1.314(3) . ?
N5 C8 1.360(4) . ?
N6 C7 1.325(4) . ?
N6 C9 1.337(4) . ?
C9 C8 1.346(5) . ?
O11 C11 1.232(3) . ?
O12 C11 1.260(3) . ?
O13 C12 1.430(3) . ?
C11 C12 1.559(4) . ?
C12 C13 1.529(4) . ?
C12 C19 1.534(4) . ?
C13 C14 1.376(4) . ?
C13 C18 1.377(4) . ?
C14 C15 1.379(4) . ?
C15 C16 1.359(5) . ?
C16 C17 1.355(5) . ?
C17 C18 1.381(4) . ?
C19 C20 1.355(4) . ?
C19 C24 1.367(4) . ?
C20 C21 1.391(5) . ?
C21 C22 1.339(6) . ?
C22 C23 1.342(5) . ?
C23 C24 1.370(5) . ?

loop_
_geom_hbond_atom_site_label_D
_geom_hbond_atom_site_label_H
_geom_hbond_atom_site_label_A
_geom_hbond_distance_DH
_geom_hbond_distance_HA
_geom_hbond_distance_DA
_geom_hbond_angle_DHA
_geom_hbond_site_symmetry_A
C24 H24 O12 0.93 2.49 3.329(4) 149.8 3
C18 H18 O11 0.93 2.47 3.083(4) 123.8 .
C17 H17 O11 0.93 2.53 3.418(4) 158.7 2
C14 H14 O13 0.93 2.30 2.668(3) 102.7 .
N4 H40 O13 0.76(4) 2.54(4) 3.218(4) 150(4) 3_565
N4 H40 O12 0.76(4) 2.38(4) 3.041(4) 145(4) 3_565
N2 H20 O11 0.78(4) 1.99(4) 2.762(4) 171(4) 2_655
N6 H60 O12 0.90(3) 1.90(4) 2.793(3) 172(3) 1_665
O13 H13 O12 0.82 2.11 2.918(3) 170.1 3
